data_4328351
loop_
_publ_author_name
'Hani El Moll'
'Anne Dolbecq'
'Isra\"el Martyr Mbomekalle'
'J\'er\^ome Marrot'
'Philippe Deniard'
'R\'emi Dessapt'
'Pierre Mialane'

_publ_contact_author
;
      Dr P. Mialane
      Institut Lavoisier, IREM, UMR CNRS 8180
      Universit\'e de Versailles Saint-Quentin-en-Yvelines
      45 Avenue des Etats Unis
      78035 Versailles cedex
      France
;
_publ_contact_author_email mialane@chimie.uvsq.fr
_publ_contact_author_fax '(33) 1 39 25 43 81'
_publ_contact_author_phone '(33) 1 39 25 43 83'
_publ_section_title
;
 Tuning the Photochromic Properties of Molybdenum Bisphosphonate
 Polyoxometalates
;
_journal_name_full 'Inorganic Chemistry'
_journal_page_first 2291
_journal_page_last 2302
_journal_paper_doi 10.1021/ic202299d
_journal_volume 51
_journal_year 2012
_chemical_formula_sum 'C10 H22 Mo6 N2 O47.5 P4 Rb0.75'
_chemical_formula_weight 1693.92
_chemical_name_systematic
;
 ?
;
_space_group_IT_number 61
_symmetry_cell_setting orthorhombic
_symmetry_space_group_name_Hall '-P 2ac 2ab'
_symmetry_space_group_name_H-M 'P b c a'
_atom_sites_solution_hydrogens geom
_atom_sites_solution_primary direct
_atom_sites_solution_secondary difmap
_audit_creation_method SHELXL-97
_cell_angle_alpha 90.00
_cell_angle_beta 90.00
_cell_angle_gamma 90.00
_cell_formula_units_Z 8
_cell_length_a 18.409(14)
_cell_length_b 16.856(13)
_cell_length_c 36.26(3)
_cell_measurement_reflns_used 19367
_cell_measurement_temperature 293(2)
_cell_measurement_theta_max 24.00
_cell_measurement_theta_min 1.12
_cell_volume 11252(15)
_computing_cell_refinement 'BRUKER SMART'
_computing_data_collection 'BRUKER SMART'
_computing_data_reduction 'BRUKER SAINT'
_computing_structure_refinement 'SHELXL-97 (Sheldrick, 2008)'
_computing_structure_solution 'SHELXS-97 (Sheldrick, 1997)'
_diffrn_ambient_temperature 293(2)
_diffrn_measured_fraction_theta_full 0.993
_diffrn_measured_fraction_theta_max 0.993
_diffrn_measurement_device_type 'CCDC area detector'
_diffrn_measurement_method 'phi and omega scans'
_diffrn_radiation_monochromator graphite
_diffrn_radiation_source 'fine-focus sealed tube'
_diffrn_radiation_type MoK\a
_diffrn_radiation_wavelength 0.71073
_diffrn_reflns_av_R_equivalents 0.1763
_diffrn_reflns_av_sigmaI/netI 0.1087
_diffrn_reflns_limit_h_max 21
_diffrn_reflns_limit_h_min -20
_diffrn_reflns_limit_k_max 19
_diffrn_reflns_limit_k_min -19
_diffrn_reflns_limit_l_max 41
_diffrn_reflns_limit_l_min -34
_diffrn_reflns_number 47041
_diffrn_reflns_theta_full 24.00
_diffrn_reflns_theta_max 24.00
_diffrn_reflns_theta_min 1.12
_exptl_absorpt_coefficient_mu 2.163
_exptl_absorpt_correction_T_max 0.6715
_exptl_absorpt_correction_T_min 0.5630
_exptl_absorpt_correction_type multi-scan
_exptl_crystal_colour white
_exptl_crystal_density_diffrn 2.000
_exptl_crystal_description parallelepiped
_exptl_crystal_F_000 6526
_exptl_crystal_size_max 0.30
_exptl_crystal_size_mid 0.30
_exptl_crystal_size_min 0.20
_refine_diff_density_max 1.931
_refine_diff_density_min -1.388
_refine_diff_density_rms 0.284
_refine_ls_extinction_coef 0.00039(8)
_refine_ls_extinction_expression Fc^*^=kFc[1+0.001xFc^2^\l^3^/sin(2\q)]^-1/4^
_refine_ls_extinction_method SHELXL
_refine_ls_goodness_of_fit_ref 1.089
_refine_ls_hydrogen_treatment constr
_refine_ls_matrix_type full
_refine_ls_number_parameters 630
_refine_ls_number_reflns 8776
_refine_ls_number_restraints 0
_refine_ls_restrained_S_all 1.089
_refine_ls_R_factor_all 0.1447
_refine_ls_R_factor_gt 0.0906
_refine_ls_shift/su_max 0.001
_refine_ls_shift/su_mean 0.000
_refine_ls_structure_factor_coef Fsqd
_refine_ls_weighting_details 'calc w=1/[\s^2^(Fo^2^)+(0.1602P)^2^+31.8936P] where P=(Fo^2^+2Fc^2^)/3'
_refine_ls_weighting_scheme calc
_refine_ls_wR_factor_gt 0.2486
_refine_ls_wR_factor_ref 0.2779
_reflns_number_gt 5423
_reflns_number_total 8776
_reflns_threshold_expression >2\s(I)
_cod_data_source_file ic202299d_si_002_4.cif
_cod_data_source_block Mo12_Ale_1Ca
_cod_depositor_comments
;
The following automatic conversions were performed:

'_exptl_absorpt_correction_type' value 'multi-scans' was replaced
with the value 'multi-scan' as specified in the replacement file
'src/cod-tools/trunk/data/replacement-values/replacement_values.lst'.

Automatic conversion script
Id: cif_fix_values 5376 2017-05-30 11:51:03Z andrius 
;
_cod_original_cell_volume 11252(14)
_cod_original_formula_sum 'C10 H22 Mo6 N2 O47.50 P4 Rb0.75'
_cod_database_code 4328351

loop_
_symmetry_equiv_pos_as_xyz
'x, y, z'
'-x+1/2, -y, z+1/2'
'-x, y+1/2, -z+1/2'
'x+1/2, -y+1/2, -z'
'-x, -y, -z'
'x-1/2, y, -z-1/2'
'x, -y-1/2, z-1/2'
'-x-1/2, y-1/2, z'

loop_
_atom_site_label
_atom_site_type_symbol
_atom_site_fract_x
_atom_site_fract_y
_atom_site_fract_z
_atom_site_U_iso_or_equiv
_atom_site_adp_type
_atom_site_occupancy
_atom_site_symmetry_multiplicity
_atom_site_calc_flag
_atom_site_refinement_flags
Mo1 Mo 0.43070(7) 0.67540(8) 0.31817(4) 0.0225(4) Uani 1 1 d .
Mo2 Mo 0.52784(7) 0.68033(8) 0.22609(4) 0.0222(4) Uani 1 1 d .
Mo3 Mo 0.55306(7) 0.86248(8) 0.20530(4) 0.0277(4) Uani 1 1 d .
Mo4 Mo 0.29243(7) 0.73682(8) 0.38174(4) 0.0246(4) Uani 1 1 d .
Mo5 Mo 0.18607(8) 0.74188(10) 0.47020(4) 0.0372(5) Uani 1 1 d .
Mo6 Mo 0.30043(9) 0.72991(13) 0.53544(5) 0.0506(6) Uani 1 1 d .
P1 P 0.5553(2) 0.8235(2) 0.29442(11) 0.0224(9) Uani 1 1 d .
P2 P 0.40985(19) 0.8314(2) 0.25649(12) 0.0232(9) Uani 1 1 d .
P3 P 0.3544(2) 0.6416(3) 0.45926(12) 0.0305(10) Uani 1 1 d .
P4 P 0.3625(2) 0.8205(3) 0.46164(13) 0.0331(11) Uani 1 1 d .
O1 O 0.4061(6) 0.8906(7) 0.4744(3) 0.040(3) Uani 1 1 d .
O2 O 0.3112(6) 0.8082(8) 0.5648(3) 0.044(2) Uani 1 1 d .
O3 O 0.3041(8) 0.6491(11) 0.5637(5) 0.084(5) Uani 1 1 d .
O4 O 0.3505(6) 0.8202(8) 0.4201(3) 0.044(2) Uani 1 1 d .
O5 O 0.4512(5) 0.7925(6) 0.2239(3) 0.027(2) Uani 1 1 d .
O6 O 0.3852(5) 0.7290(6) 0.3570(3) 0.027(2) Uani 1 1 d .
O7 O 0.5084(6) 0.9070(7) 0.1684(3) 0.0338(19) Uani 1 1 d .
O8 O 0.2206(6) 0.7385(7) 0.4230(3) 0.0338(19) Uani 1 1 d .
O9 O 0.5215(5) 0.7642(6) 0.3211(3) 0.023(2) Uani 1 1 d .
O10 O 0.2614(6) 0.8205(6) 0.3607(3) 0.034(3) Uani 1 1 d .
O11 O 0.5674(5) 0.7586(6) 0.1888(3) 0.029(3) Uani 1 1 d .
O12 O 0.3825(5) 0.7692(6) 0.2839(3) 0.023(2) Uani 1 1 d .
O13 O 0.4842(5) 0.6555(6) 0.2700(3) 0.020(2) Uani 1 1 d .
O14 O 0.3522(5) 0.8877(6) 0.2435(3) 0.033(3) Uani 1 1 d .
O15 O 0.6164(5) 0.8714(7) 0.3109(3) 0.034(3) Uani 1 1 d .
O16 O 0.6061(5) 0.6252(6) 0.2285(3) 0.032(3) Uani 1 1 d .
O17 O 0.2502(5) 0.6635(6) 0.3573(3) 0.034(3) Uani 1 1 d .
O18 O 0.5159(5) 0.9278(6) 0.2451(3) 0.026(2) Uani 1 1 d .
O19 O 0.2834(5) 0.6539(7) 0.4817(3) 0.037(3) Uani 1 1 d .
O20 O 0.4871(6) 0.6127(7) 0.3417(3) 0.038(3) Uani 1 1 d .
O21 O 0.3605(6) 0.6148(7) 0.3060(3) 0.032(3) Uani 1 1 d .
O22 O 0.5785(5) 0.7827(6) 0.2573(3) 0.025(2) Uani 1 1 d .
O23 O 0.3412(5) 0.6503(6) 0.4179(3) 0.024(2) Uani 1 1 d .
O24 O 0.1232(6) 0.6665(8) 0.4690(3) 0.045(3) Uani 1 1 d .
O25 O 0.6401(6) 0.8990(7) 0.2044(3) 0.040(3) Uani 1 1 d .
O26 O 0.2013(6) 0.7386(9) 0.5222(3) 0.055(4) Uani 1 1 d .
O27 O 0.2900(6) 0.8127(7) 0.4835(4) 0.043(3) Uani 1 1 d .
O28 O 0.1363(7) 0.8270(8) 0.4698(4) 0.055(4) Uani 1 1 d .
O29 O 0.3902(7) 0.5645(8) 0.4685(3) 0.049(3) Uani 1 1 d .
O30 O 0.4748(6) 0.6307(7) 0.1942(3) 0.035(3) Uani 1 1 d .
O31 O 0.3996(6) 0.7281(8) 0.5153(3) 0.038(3) Uani 1 1 d .
C1 C 0.4833(8) 0.8893(9) 0.2769(4) 0.021(3) Uani 1 1 d .
C2 C 0.4590(8) 0.9534(10) 0.3050(4) 0.027(3) Uani 1 1 d .
H2A H 0.5022 0.9767 0.3158 0.032 Uiso 1 1 calc R
H2B H 0.4341 0.9951 0.2915 0.032 Uiso 1 1 calc R
C3 C 0.4102(8) 0.9262(9) 0.3358(4) 0.027(3) Uani 1 1 d .
H3A H 0.3653 0.9058 0.3255 0.032 Uiso 1 1 calc R
H3B H 0.4336 0.8834 0.3491 0.032 Uiso 1 1 calc R
C4 C 0.3935(9) 0.9916(10) 0.3617(4) 0.032(4) Uani 1 1 d .
H4A H 0.3789 1.0381 0.3478 0.039 Uiso 1 1 calc R
H4B H 0.4369 1.0050 0.3755 0.039 Uiso 1 1 calc R
C5 C 0.3237(11) 1.0313(11) 0.4162(5) 0.053(6) Uani 1 1 d .
H5A H 0.3675 1.0374 0.4303 0.079 Uiso 1 1 calc R
H5B H 0.2847 1.0158 0.4323 0.079 Uiso 1 1 calc R
H5C H 0.3118 1.0807 0.4045 0.079 Uiso 1 1 calc R
C6 C 0.4062(7) 0.7277(10) 0.4760(5) 0.032(4) Uani 1 1 d .
C7 C 0.4895(9) 0.7246(13) 0.4667(5) 0.049(5) Uani 1 1 d .
H7A H 0.5128 0.7711 0.4771 0.059 Uiso 1 1 calc R
H7B H 0.5105 0.6782 0.4784 0.059 Uiso 1 1 calc R
C8 C 0.5056(9) 0.7213(13) 0.4258(5) 0.051(5) Uani 1 1 d .
H8A H 0.4893 0.6706 0.4162 0.062 Uiso 1 1 calc R
H8B H 0.4781 0.7625 0.4135 0.062 Uiso 1 1 calc R
C9 C 0.5832(10) 0.7314(16) 0.4170(6) 0.064(7) Uani 1 1 d .
H9A H 0.5959 0.7862 0.4218 0.077 Uiso 1 1 calc R
H9B H 0.6109 0.6990 0.4340 0.077 Uiso 1 1 calc R
C10 C 0.6812(10) 0.7274(17) 0.3723(6) 0.077(8) Uani 1 1 d .
H10A H 0.6894 0.7834 0.3701 0.116 Uiso 1 1 calc R
H10B H 0.6921 0.7021 0.3492 0.116 Uiso 1 1 calc R
H10C H 0.7119 0.7061 0.3912 0.116 Uiso 1 1 calc R
N1 N 0.3346(7) 0.9695(9) 0.3878(4) 0.040(3) Uani 1 1 d .
H1A H 0.2930 0.9625 0.3752 0.049 Uiso 1 1 calc R
H1B H 0.3459 0.9233 0.3988 0.049 Uiso 1 1 calc R
N2 N 0.6059(7) 0.7131(10) 0.3817(4) 0.040(3) Uani 1 1 d .
H2C H 0.5782 0.7409 0.3658 0.049 Uiso 1 1 calc R
H2D H 0.5967 0.6614 0.3778 0.049 Uiso 1 1 calc R
Rb1 Rb 0.7272(2) 0.7441(3) 0.21635(12) 0.0579(12) Uani 0.50 1 d P
Rb2 Rb 0.6403(4) 1.0309(5) 0.2667(2) 0.0449(18) Uani 0.25 1 d P
O1W O 0.2997(7) 0.4929(8) 0.3527(4) 0.056(4) Uani 1 1 d .
O2W O 0.2947(5) 0.4636(5) 0.5191(3) 0.020(2) Uani 1 1 d .
O3W O 0.3762(5) 0.6788(7) 0.6377(3) 0.032(3) Uani 1 1 d .
O4W O 0.4287(7) 0.4914(8) 0.3983(3) 0.050(4) Uani 1 1 d .
O5W O 0.3474(11) 1.0206(10) 0.5136(4) 0.092(6) Uani 1 1 d .
O6W O 0.4723(7) 0.8623(9) 0.5567(5) 0.077(5) Uani 1 1 d .
O7W O 0.2732(6) 1.0099(8) 0.2719(4) 0.056(4) Uani 1 1 d .
O8W O 0.5188(9) 0.9677(10) 0.4401(5) 0.086(5) Uani 1 1 d .
O9W O 0.6058(5) 0.5332(5) 0.3000(3) 0.018(2) Uani 1 1 d .
O10W O 0.5766(8) 0.7234(12) 0.1131(4) 0.086(6) Uani 1 1 d .
O11W O 0.2585(8) 0.8291(11) 0.1925(5) 0.095(6) Uani 1 1 d .
O12W O 0.4024(10) 0.6617(11) 0.1304(4) 0.088(6) Uani 1 1 d .
O13W O 0.5095(12) 0.3503(13) 0.4193(7) 0.037(6) Uani 0.50 1 d P
O14W O 0.7481(16) 0.6658(13) 0.2884(5) 0.131(9) Uani 1 1 d .
O15W O 0.5295(19) 0.483(3) 0.4712(10) 0.103(13) Uani 0.50 1 d P
O16W O 0.6158(13) 0.5315(15) 0.4047(7) 0.048(7) Uiso 0.50 1 d P
O17W O 0.7888(11) 0.5678(12) 0.3404(6) 0.029(5) Uiso 0.50 1 d P
O18W O 0.6956(14) 0.4974(15) 0.3573(7) 0.051(7) Uiso 0.50 1 d P
O19W O 0.7604(17) 0.5216(18) 0.3575(9) 0.068(8) Uiso 0.50 1 d P
O20W O 0.193(2) 0.514(2) 0.6084(12) 0.111(13) Uiso 0.50 1 d P

loop_
_atom_site_aniso_label
_atom_site_aniso_U_11
_atom_site_aniso_U_22
_atom_site_aniso_U_33
_atom_site_aniso_U_23
_atom_site_aniso_U_13
_atom_site_aniso_U_12
Mo1 0.0209(7) 0.0234(8) 0.0233(8) 0.0007(6) 0.0028(5) -0.0016(5)
Mo2 0.0217(7) 0.0218(8) 0.0231(8) -0.0012(6) 0.0041(5) -0.0004(5)
Mo3 0.0302(8) 0.0260(8) 0.0269(8) 0.0004(7) 0.0073(6) -0.0028(6)
Mo4 0.0191(7) 0.0277(8) 0.0269(8) -0.0022(6) 0.0015(6) -0.0014(5)
Mo5 0.0198(7) 0.0550(11) 0.0369(9) -0.0145(8) 0.0068(6) -0.0051(7)
Mo6 0.0314(9) 0.0920(15) 0.0283(9) -0.0082(9) 0.0061(7) -0.0153(9)
P1 0.0159(18) 0.025(2) 0.026(2) -0.0023(19) -0.0002(16) -0.0022(16)
P2 0.0155(18) 0.022(2) 0.032(2) -0.0013(19) -0.0016(16) -0.0004(16)
P3 0.024(2) 0.041(3) 0.026(2) 0.004(2) 0.0026(18) 0.0017(19)
P4 0.023(2) 0.039(3) 0.037(3) -0.008(2) 0.0014(18) -0.0060(19)
O1 0.039(7) 0.057(8) 0.024(7) -0.013(6) -0.002(5) -0.014(6)
O2 0.035(5) 0.062(6) 0.033(5) -0.020(5) 0.002(4) -0.009(4)
O3 0.057(10) 0.129(15) 0.065(11) 0.025(11) 0.017(8) -0.017(10)
O4 0.035(5) 0.062(6) 0.033(5) -0.020(5) 0.002(4) -0.009(4)
O5 0.021(5) 0.026(6) 0.033(7) -0.001(5) 0.004(5) -0.002(5)
O6 0.025(5) 0.034(6) 0.023(6) -0.002(5) 0.007(5) 0.001(5)
O7 0.048(5) 0.043(5) 0.010(4) 0.003(4) 0.002(4) 0.003(4)
O8 0.048(5) 0.043(5) 0.010(4) 0.003(4) 0.002(4) 0.003(4)
O9 0.023(5) 0.026(6) 0.021(6) 0.003(5) 0.002(4) -0.001(4)
O10 0.027(6) 0.038(7) 0.038(7) -0.003(6) -0.006(5) 0.004(5)
O11 0.033(6) 0.030(6) 0.024(6) -0.007(5) 0.019(5) 0.000(5)
O12 0.009(5) 0.028(6) 0.032(6) -0.002(5) -0.003(4) -0.007(4)
O13 0.028(6) 0.025(6) 0.008(5) 0.007(4) 0.002(4) -0.001(4)
O14 0.023(6) 0.036(7) 0.039(7) 0.004(6) -0.003(5) 0.010(5)
O15 0.016(5) 0.041(7) 0.046(7) -0.016(6) -0.006(5) -0.004(5)
O16 0.025(6) 0.025(6) 0.046(7) -0.007(5) 0.005(5) 0.004(5)
O17 0.014(5) 0.036(7) 0.053(8) -0.001(6) -0.001(5) -0.006(5)
O18 0.030(6) 0.019(6) 0.028(6) -0.004(5) 0.005(5) -0.003(4)
O19 0.023(6) 0.045(7) 0.042(8) 0.007(6) 0.008(5) 0.001(5)
O20 0.039(7) 0.040(7) 0.037(7) 0.011(6) 0.000(5) 0.010(5)
O21 0.031(6) 0.036(7) 0.028(6) -0.005(5) 0.004(5) -0.013(5)
O22 0.025(5) 0.028(6) 0.022(6) -0.001(5) 0.006(4) -0.001(4)
O23 0.027(6) 0.037(6) 0.006(5) 0.002(4) 0.006(4) 0.007(5)
O24 0.034(7) 0.061(9) 0.038(7) -0.008(6) 0.007(6) -0.020(6)
O25 0.036(7) 0.031(7) 0.054(8) -0.005(6) 0.024(6) -0.014(5)
O26 0.031(7) 0.101(12) 0.033(8) -0.023(8) 0.010(6) -0.012(7)
O27 0.031(6) 0.046(8) 0.052(8) -0.015(6) 0.002(6) 0.000(5)
O28 0.038(7) 0.064(9) 0.064(10) -0.023(8) 0.003(7) 0.018(7)
O29 0.048(8) 0.051(8) 0.048(9) 0.015(7) -0.006(6) 0.011(6)
O30 0.040(7) 0.036(7) 0.030(7) -0.011(6) -0.005(5) -0.006(5)
O31 0.030(6) 0.072(9) 0.010(6) 0.002(6) -0.007(5) -0.003(6)
C1 0.029(8) 0.020(8) 0.015(8) 0.005(6) 0.008(6) -0.011(6)
C2 0.032(6) 0.035(7) 0.013(6) -0.006(5) 0.005(5) 0.004(5)
C3 0.032(6) 0.035(7) 0.013(6) -0.006(5) 0.005(5) 0.004(5)
C4 0.051(10) 0.031(10) 0.015(8) -0.006(7) 0.007(8) 0.000(8)
C5 0.062(13) 0.040(12) 0.057(14) -0.021(10) 0.024(11) 0.021(10)
C6 0.007(7) 0.046(11) 0.044(11) -0.007(9) 0.002(7) 0.000(7)
C7 0.017(9) 0.064(13) 0.067(14) 0.000(11) -0.003(9) -0.002(9)
C8 0.031(10) 0.079(15) 0.044(12) -0.018(11) 0.010(9) 0.000(10)
C9 0.041(11) 0.12(2) 0.035(12) -0.006(13) 0.009(9) -0.010(12)
C10 0.038(11) 0.16(3) 0.037(13) 0.028(15) 0.002(9) -0.002(14)
N1 0.032(5) 0.072(8) 0.018(5) -0.004(5) -0.003(4) 0.002(5)
N2 0.032(5) 0.072(8) 0.018(5) -0.004(5) -0.003(4) 0.002(5)
Rb1 0.035(2) 0.078(3) 0.061(3) -0.002(2) 0.0048(18) -0.004(2)
Rb2 0.041(4) 0.047(5) 0.047(5) -0.003(4) 0.011(3) -0.004(3)
O1W 0.070(9) 0.047(8) 0.052(9) 0.015(7) 0.016(7) -0.006(7)
O2W 0.035(6) 0.011(5) 0.015(5) -0.001(4) -0.002(4) -0.004(4)
O3W 0.017(5) 0.065(8) 0.014(6) 0.018(5) -0.003(4) 0.012(5)
O4W 0.059(8) 0.067(9) 0.026(7) -0.013(7) 0.009(6) 0.024(7)
O5W 0.137(16) 0.093(14) 0.046(10) 0.000(9) -0.021(10) 0.037(12)
O6W 0.041(8) 0.069(11) 0.120(15) -0.018(10) -0.009(9) -0.002(7)
O7W 0.027(7) 0.054(9) 0.089(11) -0.002(8) -0.008(7) -0.004(6)
O8W 0.087(12) 0.067(11) 0.105(15) 0.025(11) 0.006(11) -0.020(9)
O9W 0.016(5) 0.013(5) 0.027(6) -0.006(4) 0.007(4) 0.003(4)
O10W 0.056(9) 0.150(17) 0.053(10) -0.035(11) 0.002(8) -0.009(10)
O11W 0.039(8) 0.129(16) 0.116(15) -0.049(12) -0.020(9) 0.025(9)
O12W 0.106(13) 0.124(16) 0.033(9) 0.006(9) -0.026(9) 0.013(12)
O13W 0.040(13) 0.027(13) 0.042(15) 0.021(11) 0.014(11) 0.003(10)
O14W 0.21(3) 0.106(17) 0.075(14) -0.036(12) -0.016(16) 0.026(16)
O15W 0.07(2) 0.15(4) 0.08(3) 0.04(3) -0.03(2) 0.02(2)

loop_
_atom_type_symbol
_atom_type_description
_atom_type_scat_dispersion_real
_atom_type_scat_dispersion_imag
_atom_type_scat_source
O O 0.0106 0.0060 'International Tables Vol C Tables 4.2.6.8 and 6.1.1.4'
P P 0.1023 0.0942 'International Tables Vol C Tables 4.2.6.8 and 6.1.1.4'
Rb Rb -0.9393 2.9676 'International Tables Vol C Tables 4.2.6.8 and 6.1.1.4'
Mo Mo -1.6832 0.6857 'International Tables Vol C Tables 4.2.6.8 and 6.1.1.4'
C C 0.0033 0.0016 'International Tables Vol C Tables 4.2.6.8 and 6.1.1.4'
N N 0.0061 0.0033 'International Tables Vol C Tables 4.2.6.8 and 6.1.1.4'
H H 0.0000 0.0000 'International Tables Vol C Tables 4.2.6.8 and 6.1.1.4'

loop_
_geom_angle_atom_site_label_1
_geom_angle_atom_site_label_2
_geom_angle_atom_site_label_3
_geom_angle
_geom_angle_site_symmetry_1
_geom_angle_site_symmetry_3
O21 Mo1 O20 102.6(6) . .
O21 Mo1 O6 98.3(5) . .
O20 Mo1 O6 101.3(5) . .
O21 Mo1 O13 92.7(5) . .
O20 Mo1 O13 91.8(5) . .
O6 Mo1 O13 160.6(4) . .
O21 Mo1 O12 88.8(5) . .
O20 Mo1 O12 166.4(5) . .
O6 Mo1 O12 84.1(4) . .
O13 Mo1 O12 80.2(4) . .
O21 Mo1 O9 167.3(5) . .
O20 Mo1 O9 86.4(5) . .
O6 Mo1 O9 88.6(4) . .
O13 Mo1 O9 77.9(4) . .
O12 Mo1 O9 81.3(3) . .
O21 Mo1 Rb1 53.2(4) . 6_556
O20 Mo1 Rb1 151.5(4) . 6_556
O6 Mo1 Rb1 71.7(3) . 6_556
O13 Mo1 Rb1 103.1(3) . 6_556
O12 Mo1 Rb1 42.1(2) . 6_556
O9 Mo1 Rb1 120.3(3) . 6_556
O21 Mo1 Rb2 38.3(4) . 3_645
O20 Mo1 Rb2 101.4(4) . 3_645
O6 Mo1 Rb2 134.7(3) . 3_645
O13 Mo1 Rb2 54.3(3) . 3_645
O12 Mo1 Rb2 82.9(3) . 3_645
O9 Mo1 Rb2 131.5(3) . 3_645
Rb1 Mo1 Rb2 69.61(12) 6_556 3_645
O16 Mo2 O30 104.2(5) . .
O16 Mo2 O13 101.5(5) . .
O30 Mo2 O13 102.9(5) . .
O16 Mo2 O11 94.9(5) . .
O30 Mo2 O11 94.1(5) . .
O13 Mo2 O11 152.5(4) . .
O16 Mo2 O22 92.4(4) . .
O30 Mo2 O22 159.2(5) . .
O13 Mo2 O22 85.5(4) . .
O11 Mo2 O22 71.8(4) . .
O16 Mo2 O5 159.6(4) . .
O30 Mo2 O5 91.6(5) . .
O13 Mo2 O5 87.1(4) . .
O11 Mo2 O5 70.8(4) . .
O22 Mo2 O5 69.6(4) . .
O16 Mo2 Mo3 114.2(4) . .
O30 Mo2 Mo3 112.9(4) . .
O13 Mo2 Mo3 119.3(3) . .
O11 Mo2 Mo3 33.3(3) . .
O22 Mo2 Mo3 47.6(3) . .
O5 Mo2 Mo3 46.3(2) . .
O16 Mo2 Rb1 49.8(4) . .
O30 Mo2 Rb1 127.8(4) . .
O13 Mo2 Rb1 124.3(3) . .
O11 Mo2 Rb1 54.0(3) . .
O22 Mo2 Rb1 55.9(2) . .
O5 Mo2 Rb1 110.1(3) . .
Mo3 Mo2 Rb1 64.57(8) . .
O16 Mo2 Rb2 107.8(4) . 3_645
O30 Mo2 Rb2 45.7(4) . 3_645
O13 Mo2 Rb2 57.3(3) . 3_645
O11 Mo2 Rb2 137.1(3) . 3_645
O22 Mo2 Rb2 140.0(3) . 3_645
O5 Mo2 Rb2 92.5(3) . 3_645
Mo3 Mo2 Rb2 137.14(12) . 3_645
Rb1 Mo2 Rb2 157.20(13) . 3_645
O25 Mo3 O7 105.8(6) . .
O25 Mo3 O11 101.5(5) . .
O7 Mo3 O11 103.0(5) . .
O25 Mo3 O18 98.0(5) . .
O7 Mo3 O18 99.2(5) . .
O11 Mo3 O18 145.1(4) . .
O25 Mo3 O5 160.7(5) . .
O7 Mo3 O5 93.5(5) . .
O11 Mo3 O5 74.4(4) . .
O18 Mo3 O5 77.7(4) . .
O25 Mo3 O22 92.0(5) . .
O7 Mo3 O22 162.2(4) . .
O11 Mo3 O22 72.2(4) . .
O18 Mo3 O22 78.5(4) . .
O5 Mo3 O22 68.8(3) . .
O25 Mo3 Mo2 119.0(4) . .
O7 Mo3 Mo2 121.8(4) . .
O11 Mo3 Mo2 36.5(3) . .
O18 Mo3 Mo2 108.6(3) . .
O5 Mo3 Mo2 47.5(3) . .
O22 Mo3 Mo2 45.0(2) . .
O25 Mo3 Rb1 53.3(4) . .
O7 Mo3 Rb1 135.0(4) . .
O11 Mo3 Rb1 54.7(3) . .
O18 Mo3 Rb1 121.2(3) . .
O5 Mo3 Rb1 112.6(3) . .
O22 Mo3 Rb1 56.6(2) . .
Mo2 Mo3 Rb1 65.96(8) . .
O25 Mo3 Rb2 51.2(4) . .
O7 Mo3 Rb2 108.4(4) . .
O11 Mo3 Rb2 142.8(4) . .
O18 Mo3 Rb2 46.8(3) . .
O5 Mo3 Rb2 122.1(3) . .
O22 Mo3 Rb2 83.0(3) . .
Mo2 Mo3 Rb2 128.06(13) . .
Rb1 Mo3 Rb2 88.56(14) . .
O10 Mo4 O17 102.4(5) . .
O10 Mo4 O6 98.4(5) . .
O17 Mo4 O6 96.5(5) . .
O10 Mo4 O8 95.8(5) . .
O17 Mo4 O8 95.6(5) . .
O6 Mo4 O8 158.9(4) . .
O10 Mo4 O23 166.5(5) . .
O17 Mo4 O23 90.9(5) . .
O6 Mo4 O23 82.4(4) . .
O8 Mo4 O23 80.2(4) . .
O10 Mo4 O4 85.3(5) . .
O17 Mo4 O4 171.9(5) . .
O6 Mo4 O4 84.8(4) . .
O8 Mo4 O4 80.9(4) . .
O23 Mo4 O4 81.3(4) . .
O10 Mo4 Rb1 56.1(4) . 6_556
O17 Mo4 Rb1 52.2(4) . 6_556
O6 Mo4 Rb1 81.1(3) . 6_556
O8 Mo4 Rb1 119.8(3) . 6_556
O23 Mo4 Rb1 136.9(3) . 6_556
O4 Mo4 Rb1 135.8(3) . 6_556
O28 Mo5 O24 105.1(6) . .
O28 Mo5 O8 101.9(6) . .
O24 Mo5 O8 100.9(5) . .
O28 Mo5 O26 96.4(6) . .
O24 Mo5 O26 95.9(6) . .
O8 Mo5 O26 150.9(5) . .
O28 Mo5 O27 90.7(5) . .
O24 Mo5 O27 161.1(5) . .
O8 Mo5 O27 85.6(5) . .
O26 Mo5 O27 71.7(5) . .
O28 Mo5 O19 159.8(5) . .
O24 Mo5 O19 92.9(5) . .
O8 Mo5 O19 83.2(5) . .
O26 Mo5 O19 72.3(5) . .
O27 Mo5 O19 70.0(4) . .
O28 Mo5 Mo6 114.7(4) . .
O24 Mo5 Mo6 114.7(4) . .
O8 Mo5 Mo6 117.7(4) . .
O26 Mo5 Mo6 33.2(3) . .
O27 Mo5 Mo6 47.7(3) . .
O19 Mo5 Mo6 47.6(3) . .
O3 Mo6 O2 103.8(8) . .
O3 Mo6 O26 104.6(7) . .
O2 Mo6 O26 102.1(6) . .
O3 Mo6 O31 100.0(6) . .
O2 Mo6 O31 97.8(5) . .
O26 Mo6 O31 143.4(5) . .
O3 Mo6 O27 163.4(7) . .
O2 Mo6 O27 92.8(5) . .
O26 Mo6 O27 70.9(5) . .
O31 Mo6 O27 77.7(4) . .
O3 Mo6 O19 93.9(7) . .
O2 Mo6 O19 162.3(5) . .
O26 Mo6 O19 72.8(5) . .
O31 Mo6 O19 78.9(4) . .
O27 Mo6 O19 69.5(4) . .
O3 Mo6 Mo5 121.6(6) . .
O2 Mo6 Mo5 119.5(4) . .
O26 Mo6 Mo5 33.6(4) . .
O31 Mo6 Mo5 109.9(3) . .
O27 Mo6 Mo5 46.5(3) . .
O19 Mo6 Mo5 47.8(3) . .
O15 P1 O9 113.8(7) . .
O15 P1 O22 111.9(6) . .
O9 P1 O22 111.7(6) . .
O15 P1 C1 110.5(7) . .
O9 P1 C1 108.6(6) . .
O22 P1 C1 99.4(6) . .
O15 P1 Rb2 48.2(5) . .
O9 P1 Rb2 154.3(4) . .
O22 P1 Rb2 93.5(4) . .
C1 P1 Rb2 70.4(5) . .
O14 P2 O12 113.9(6) . .
O14 P2 O5 112.0(6) . .
O12 P2 O5 111.5(6) . .
O14 P2 C1 108.3(7) . .
O12 P2 C1 110.3(6) . .
O5 P2 C1 99.9(6) . .
O14 P2 Rb1 72.6(4) . 6_556
O12 P2 Rb1 43.5(4) . 6_556
O5 P2 Rb1 117.9(4) . 6_556
C1 P2 Rb1 139.2(5) . 6_556
O29 P3 O23 111.9(7) . .
O29 P3 O19 111.7(7) . .
O23 P3 O19 111.6(6) . .
O29 P3 C6 112.6(7) . .
O23 P3 C6 109.3(7) . .
O19 P3 C6 99.1(7) . .
O1 P4 O4 112.7(7) . .
O1 P4 O27 111.5(7) . .
O4 P4 O27 112.3(7) . .
O1 P4 C6 110.5(7) . .
O4 P4 C6 109.9(8) . .
O27 P4 C6 99.2(7) . .
P4 O4 Mo4 133.0(8) . .
P2 O5 Mo3 113.8(6) . .
P2 O5 Mo2 127.4(6) . .
Mo3 O5 Mo2 86.2(3) . .
Mo1 O6 Mo4 141.0(6) . .
Mo5 O8 Mo4 158.9(7) . .
P1 O9 Mo1 135.3(6) . .
Mo4 O10 Rb1 97.2(4) . 6_556
Mo3 O11 Mo2 110.3(5) . .
Mo3 O11 Rb1 96.0(4) . .
Mo2 O11 Rb1 94.2(4) . .
P2 O12 Mo1 136.6(5) . .
P2 O12 Rb1 115.1(5) . 6_556
Mo1 O12 Rb1 107.3(4) . 6_556
Mo2 O13 Mo1 157.1(6) . .
Mo2 O13 Rb2 95.6(4) . 3_645
Mo1 O13 Rb2 96.4(3) . 3_645
P1 O15 Rb2 111.0(6) . .
Mo2 O16 Rb1 104.6(5) . .
Mo4 O17 Rb1 101.4(5) . 6_556
C1 O18 Mo3 118.9(8) . .
C1 O18 Rb2 111.6(8) . .
Mo3 O18 Rb2 104.8(4) . .
P3 O19 Mo6 113.2(6) . .
P3 O19 Mo5 129.0(7) . .
Mo6 O19 Mo5 84.6(4) . .
Mo1 O21 Rb2 121.0(5) . 3_645
Mo1 O21 Rb1 103.0(5) . 6_556
Rb2 O21 Rb1 95.1(3) 3_645 6_556
P1 O22 Mo2 130.5(5) . .
P1 O22 Mo3 112.4(5) . .
Mo2 O22 Mo3 87.4(4) . .
P1 O22 Rb1 136.3(5) . .
Mo2 O22 Rb1 88.0(3) . .
Mo3 O22 Rb1 85.1(3) . .
P3 O23 Mo4 136.8(6) . .
Mo3 O25 Rb1 100.2(5) . .
Mo3 O25 Rb2 103.9(5) . .
Rb1 O25 Rb2 119.4(4) . .
Mo6 O26 Mo5 113.2(6) . .
P4 O27 Mo5 130.3(7) . .
P4 O27 Mo6 112.8(6) . .
Mo5 O27 Mo6 85.9(4) . .
Mo2 O30 Rb2 110.4(5) . 3_645
C6 O31 Mo6 116.6(8) . .
O18 C1 C2 109.2(11) . .
O18 C1 P2 102.8(9) . .
C2 C1 P2 115.2(10) . .
O18 C1 P1 104.2(9) . .
C2 C1 P1 113.7(10) . .
P2 C1 P1 110.5(8) . .
C3 C2 C1 116.6(13) . .
C3 C2 H2A 108.2 . .
C1 C2 H2A 108.2 . .
C3 C2 H2B 108.2 . .
C1 C2 H2B 108.2 . .
H2A C2 H2B 107.3 . .
C4 C3 C2 111.6(13) . .
C4 C3 H3A 109.3 . .
C2 C3 H3A 109.3 . .
C4 C3 H3B 109.3 . .
C2 C3 H3B 109.3 . .
H3A C3 H3B 108.0 . .
C3 C4 N1 111.6(13) . .
C3 C4 H4A 109.3 . .
N1 C4 H4A 109.3 . .
C3 C4 H4B 109.3 . .
N1 C4 H4B 109.3 . .
H4A C4 H4B 108.0 . .
N1 C5 H5A 109.5 . .
N1 C5 H5B 109.5 . .
H5A C5 H5B 109.5 . .
N1 C5 H5C 109.5 . .
H5A C5 H5C 109.5 . .
H5B C5 H5C 109.5 . .
O31 C6 C7 107.2(13) . .
O31 C6 P4 103.9(11) . .
C7 C6 P4 113.3(13) . .
O31 C6 P3 106.8(11) . .
C7 C6 P3 114.2(12) . .
P4 C6 P3 110.7(8) . .
C8 C7 C6 113.7(15) . .
C8 C7 H7A 108.8 . .
C6 C7 H7A 108.8 . .
C8 C7 H7B 108.8 . .
C6 C7 H7B 108.8 . .
H7A C7 H7B 107.7 . .
C9 C8 C7 113.5(16) . .
C9 C8 H8A 108.9 . .
C7 C8 H8A 108.9 . .
C9 C8 H8B 108.9 . .
C7 C8 H8B 108.9 . .
H8A C8 H8B 107.7 . .
N2 C9 C8 118.0(17) . .
N2 C9 H9A 107.8 . .
C8 C9 H9A 107.8 . .
N2 C9 H9B 107.8 . .
C8 C9 H9B 107.8 . .
H9A C9 H9B 107.1 . .
N2 C10 H10A 109.5 . .
N2 C10 H10B 109.5 . .
H10A C10 H10B 109.5 . .
N2 C10 H10C 109.5 . .
H10A C10 H10C 109.5 . .
H10B C10 H10C 109.5 . .
C5 N1 C4 111.5(14) . .
C5 N1 H1A 109.3 . .
C4 N1 H1A 109.3 . .
C5 N1 H1B 109.3 . .
C4 N1 H1B 109.3 . .
H1A N1 H1B 108.0 . .
C9 N2 C10 118.2(16) . .
C9 N2 H2C 107.8 . .
C10 N2 H2C 107.8 . .
C9 N2 H2D 107.8 . .
C10 N2 H2D 107.8 . .
H2C N2 H2D 107.1 . .
O12 Rb1 O14W 86.5(6) 6_656 .
O12 Rb1 O17 85.6(3) 6_656 6_656
O14W Rb1 O17 124.2(5) . 6_656
O12 Rb1 O16 145.6(3) 6_656 .
O14W Rb1 O16 70.9(6) . .
O17 Rb1 O16 86.2(3) 6_656 .
O12 Rb1 O25 112.8(3) 6_656 .
O14W Rb1 O25 124.6(5) . .
O17 Rb1 O25 109.1(3) 6_656 .
O16 Rb1 O25 101.4(3) . .
O12 Rb1 O11 157.1(3) 6_656 .
O14W Rb1 O11 116.2(6) . .
O17 Rb1 O11 83.4(3) 6_656 .
O16 Rb1 O11 53.4(3) . .
O25 Rb1 O11 53.1(3) . .
O12 Rb1 O10 74.8(3) 6_656 6_656
O14W Rb1 O10 160.8(6) . 6_656
O17 Rb1 O10 51.0(3) 6_656 6_656
O16 Rb1 O10 123.2(3) . 6_656
O25 Rb1 O10 68.5(3) . 6_656
O11 Rb1 O10 82.6(3) . 6_656
O12 Rb1 O22 145.4(3) 6_656 .
O14W Rb1 O22 77.9(6) . .
O17 Rb1 O22 128.6(3) 6_656 .
O16 Rb1 O22 55.6(3) . .
O25 Rb1 O22 56.4(3) . .
O11 Rb1 O22 47.2(3) . .
O10 Rb1 O22 120.2(3) 6_656 .
O12 Rb1 O21 51.3(3) 6_656 6_656
O14W Rb1 O21 80.2(5) . 6_656
O17 Rb1 O21 52.9(3) 6_656 6_656
O16 Rb1 O21 98.2(3) . 6_656
O25 Rb1 O21 152.4(3) . 6_656
O11 Rb1 O21 131.2(3) . 6_656
O10 Rb1 O21 84.6(3) 6_656 6_656
O22 Rb1 O21 150.3(3) . 6_656
O12 Rb1 Mo4 71.6(2) 6_656 6_656
O14W Rb1 Mo4 141.4(5) . 6_656
O17 Rb1 Mo4 26.5(2) 6_656 6_656
O16 Rb1 Mo4 110.6(2) . 6_656
O25 Rb1 Mo4 93.5(2) . 6_656
O11 Rb1 Mo4 90.1(2) . 6_656
O10 Rb1 Mo4 26.7(2) 6_656 6_656
O22 Rb1 Mo4 136.3(2) . 6_656
O21 Rb1 Mo4 61.3(2) 6_656 6_656
O12 Rb1 Mo3 139.3(3) 6_656 .
O14W Rb1 Mo3 116.0(5) . .
O17 Rb1 Mo3 105.1(2) 6_656 .
O16 Rb1 Mo3 75.0(2) . .
O25 Rb1 Mo3 26.4(2) . .
O11 Rb1 Mo3 29.3(2) . .
O10 Rb1 Mo3 81.9(2) 6_656 .
O22 Rb1 Mo3 38.28(19) . .
O21 Rb1 Mo3 157.9(2) 6_656 .
Mo4 Rb1 Mo3 100.78(11) 6_656 .
O12 Rb1 P2 21.4(2) 6_656 6_656
O14W Rb1 P2 80.1(6) . 6_656
O17 Rb1 P2 106.2(2) 6_656 6_656
O16 Rb1 P2 150.4(3) . 6_656
O25 Rb1 P2 99.6(2) . 6_656
O11 Rb1 P2 152.6(3) . 6_656
O10 Rb1 P2 83.9(2) 6_656 6_656
O22 Rb1 P2 124.1(2) . 6_656
O21 Rb1 P2 70.7(2) 6_656 6_656
Mo4 Rb1 P2 88.56(11) 6_656 6_656
Mo3 Rb1 P2 124.79(15) . 6_656
O7W Rb2 O18 117.3(4) 6_656 .
O7W Rb2 O21 68.2(4) 6_656 3_655
O18 Rb2 O21 92.2(4) . 3_655
O7W Rb2 O17W 95.2(5) 6_656 8_765
O18 Rb2 O17W 132.9(5) . 8_765
O21 Rb2 O17W 132.9(5) 3_655 8_765
O7W Rb2 O30 153.4(5) 6_656 3_655
O18 Rb2 O30 84.8(3) . 3_655
O21 Rb2 O30 98.3(4) 3_655 3_655
O17W Rb2 O30 77.1(5) 8_765 3_655
O7W Rb2 O15 105.3(4) 6_656 .
O18 Rb2 O15 62.0(3) . .
O21 Rb2 O15 148.0(4) 3_655 .
O17W Rb2 O15 77.8(5) 8_765 .
O30 Rb2 O15 97.9(3) 3_655 .
O7W Rb2 O14W 69.7(5) 6_656 8_765
O18 Rb2 O14W 169.6(6) . 8_765
O21 Rb2 O14W 83.3(5) 3_655 8_765
O17W Rb2 O14W 49.8(5) 8_765 8_765
O30 Rb2 O14W 86.5(5) 3_655 8_765
O15 Rb2 O14W 125.1(5) . 8_765
O7W Rb2 O25 64.1(4) 6_656 .
O18 Rb2 O25 53.3(3) . .
O21 Rb2 O25 72.7(4) 3_655 .
O17W Rb2 O25 140.5(5) 8_765 .
O30 Rb2 O25 135.7(4) 3_655 .
O15 Rb2 O25 76.4(3) . .
O14W Rb2 O25 133.1(5) 8_765 .
O7W Rb2 O13 117.8(4) 6_656 3_655
O18 Rb2 O13 74.8(3) . 3_655
O21 Rb2 O13 49.9(3) 3_655 3_655
O17W Rb2 O13 120.6(5) 8_765 3_655
O30 Rb2 O13 50.9(3) 3_655 3_655
O15 Rb2 O13 129.3(3) . 3_655
O14W Rb2 O13 95.3(5) 8_765 3_655
O25 Rb2 O13 98.9(4) . 3_655
O7W Rb2 Mo3 89.0(3) 6_656 .
O18 Rb2 Mo3 28.3(2) . .
O21 Rb2 Mo3 80.8(3) 3_655 .
O17W Rb2 Mo3 144.9(5) 8_765 .
O30 Rb2 Mo3 112.0(3) 3_655 .
O15 Rb2 Mo3 67.5(2) . .
O14W Rb2 Mo3 157.1(4) 8_765 .
O25 Rb2 Mo3 25.0(2) . .
O13 Rb2 Mo3 87.1(2) 3_655 .
O7W Rb2 P1 110.8(4) 6_656 .
O18 Rb2 P1 41.3(2) . .
O21 Rb2 P1 129.7(3) 3_655 .
O17W Rb2 P1 97.3(4) 8_765 .
O30 Rb2 P1 95.4(3) 3_655 .
O15 Rb2 P1 20.8(2) . .
O14W Rb2 P1 145.9(5) 8_765 .
O25 Rb2 P1 64.0(3) . .
O13 Rb2 P1 112.3(3) 3_655 .
Mo3 Rb2 P1 49.29(12) . .
O7W Rb2 Mo2 141.0(4) 6_656 3_655
O18 Rb2 Mo2 77.8(2) . 3_655
O21 Rb2 Mo2 75.9(3) 3_655 3_655
O17W Rb2 Mo2 98.4(4) 8_765 3_655
O30 Rb2 Mo2 23.9(2) 3_655 3_655
O15 Rb2 Mo2 113.3(3) . 3_655
O14W Rb2 Mo2 91.9(5) 8_765 3_655
O25 Rb2 Mo2 119.1(3) . 3_655
O13 Rb2 Mo2 27.10(16) 3_655 3_655
Mo3 Rb2 Mo2 100.05(18) . 3_655
P1 Rb2 Mo2 103.51(18) . 3_655
Rb1 O14W Rb2 100.7(6) . 8_755
O19W O17W Rb2 123(2) . 8_755
O17W O19W O18W 131(3) . .
O17W O19W O20W 115(3) . 5_666
O18W O19W O20W 113(3) . 5_666

loop_
_geom_bond_atom_site_label_1
_geom_bond_atom_site_label_2
_geom_bond_distance
_geom_bond_site_symmetry_2
Mo1 O21 1.705(10) .
Mo1 O20 1.710(11) .
Mo1 O6 1.871(10) .
Mo1 O13 2.034(9) .
Mo1 O12 2.197(10) .
Mo1 O9 2.247(10) .
Mo1 Rb1 4.116(5) 6_556
Mo1 Rb2 4.138(8) 3_645
Mo2 O16 1.716(10) .
Mo2 O30 1.729(11) .
Mo2 O13 1.831(9) .
Mo2 O11 2.025(11) .
Mo2 O22 2.264(10) .
Mo2 O5 2.361(10) .
Mo2 Mo3 3.195(3) .
Mo2 Rb1 3.840(5) .
Mo2 Rb2 4.000(8) 3_645
Mo3 O25 1.717(11) .
Mo3 O7 1.740(11) .
Mo3 O11 1.869(10) .
Mo3 O18 1.939(10) .
Mo3 O5 2.316(10) .
Mo3 O22 2.361(10) .
Mo3 Rb1 3.797(5) .
Mo3 Rb2 3.949(8) .
Mo4 O10 1.703(11) .
Mo4 O17 1.708(11) .
Mo4 O6 1.934(10) .
Mo4 O8 1.997(11) .
Mo4 O23 2.155(10) .
Mo4 O4 2.247(11) .
Mo4 Rb1 3.756(5) 6_556
Mo5 O28 1.702(13) .
Mo5 O24 1.720(11) .
Mo5 O8 1.827(10) .
Mo5 O26 1.909(13) .
Mo5 O27 2.307(11) .
Mo5 O19 2.362(11) .
Mo5 Mo6 3.173(3) .
Mo6 O3 1.706(17) .
Mo6 O2 1.706(12) .
Mo6 O26 1.892(12) .
Mo6 O31 1.967(11) .
Mo6 O27 2.352(13) .
Mo6 O19 2.352(12) .
P1 O15 1.508(11) .
P1 O9 1.524(10) .
P1 O22 1.571(11) .
P1 C1 1.842(16) .
P1 Rb2 3.959(9) .
P2 O14 1.501(11) .
P2 O12 1.532(11) .
P2 O5 1.550(11) .
P2 C1 1.825(15) .
P2 Rb1 3.801(6) 6_556
P3 O29 1.496(13) .
P3 O23 1.528(10) .
P3 O19 1.555(11) .
P3 C6 1.838(17) .
P4 O1 1.501(12) .
P4 O4 1.524(13) .
P4 O27 1.558(12) .
P4 C6 1.834(18) .
O10 Rb1 3.142(12) 6_556
O11 Rb1 3.116(12) .
O12 Rb1 2.890(10) 6_556
O13 Rb2 3.383(13) 3_645
O15 Rb2 3.161(14) .
O16 Rb1 3.029(11) .
O17 Rb1 3.026(13) 6_556
O18 C1 1.456(16) .
O18 Rb2 2.980(12) .
O21 Rb2 2.993(13) 3_645
O21 Rb1 3.382(12) 6_556
O22 Rb1 3.181(10) .
O25 Rb1 3.095(13) .
O25 Rb2 3.168(14) .
O30 Rb2 3.055(14) 3_645
O31 C6 1.43(2) .
C1 C2 1.55(2) .
C2 C3 1.51(2) .
C2 H2A 0.9700 .
C2 H2B 0.9700 .
C3 C4 1.48(2) .
C3 H3A 0.9700 .
C3 H3B 0.9700 .
C4 N1 1.49(2) .
C4 H4A 0.9700 .
C4 H4B 0.9700 .
C5 N1 1.48(2) .
C5 H5A 0.9600 .
C5 H5B 0.9600 .
C5 H5C 0.9600 .
C6 C7 1.57(2) .
C7 C8 1.51(3) .
C7 H7A 0.9700 .
C7 H7B 0.9700 .
C8 C9 1.47(2) .
C8 H8A 0.9700 .
C8 H8B 0.9700 .
C9 N2 1.38(2) .
C9 H9A 0.9700 .
C9 H9B 0.9700 .
C10 N2 1.45(2) .
C10 H10A 0.9600 .
C10 H10B 0.9600 .
C10 H10C 0.9600 .
N1 H1A 0.9000 .
N1 H1B 0.9000 .
N2 H2C 0.9000 .
N2 H2D 0.9000 .
Rb1 O12 2.890(10) 6_656
Rb1 O14W 2.95(2) .
Rb1 O17 3.026(13) 6_656
Rb1 O10 3.142(12) 6_656
Rb1 O21 3.382(12) 6_656
Rb1 Mo4 3.756(5) 6_656
Rb1 P2 3.801(6) 6_656
Rb2 O7W 2.841(14) 6_656
Rb2 O21 2.993(13) 3_655
Rb2 O17W 3.04(2) 8_765
Rb2 O30 3.055(14) 3_655
Rb2 O14W 3.16(2) 8_765
Rb2 O13 3.383(12) 3_655
Rb2 Mo2 4.000(8) 3_655
O7W Rb2 2.841(14) 6_556
O14W Rb2 3.16(2) 8_755
O17W O19W 1.12(3) .
O17W Rb2 3.04(2) 8_755
O18W O19W 1.26(4) .
O19W O20W 1.62(5) 5_666
O20W O19W 1.62(5) 5_666
